data_7246504
loop_
_publ_author_name
'Bhoday, Harmeet'
'Kelley, Steven P.'
'Glaser, Rainer'

_publ_section_title
;
 Polar and non-polar stacking of perfectly aligned parallel beloamphiphile
 monolayers (PBAMs) of (PhO, F)-azine. The interplay of non-covalent
 interlayer interactions and unit cell polarity
;
_journal_issue 15
_journal_name_full CrystEngComm
_journal_page_first 2175
_journal_page_last 2180
_journal_paper_doi 10.1039/D3CE00021D
_journal_volume 25
_journal_year 2023
_chemical_formula_moiety 'C22 H19 F N2 O'
_chemical_formula_sum 'C22 H19 F N2 O'
_chemical_formula_weight 346.39
_space_group_crystal_system orthorhombic
_space_group_IT_number 33
_space_group_name_Hall 'P 2c -2n'
_space_group_name_H-M_alt 'P n a 21'
_atom_sites_solution_hydrogens difmap
_atom_sites_solution_primary direct
_audit_block_doi 10.5517/ccdc.csd.cc2dzspw
_audit_creation_date 2023-01-23
_audit_creation_method
; 
Olex2 1.2 
(compiled 2018.05.29 svn.r3508 for OlexSys, GUI svn.r5506) 
;
_audit_update_record
;
2023-01-24 deposited with the CCDC.	2023-03-17 downloaded from the CCDC.
;
_cell_angle_alpha 90
_cell_angle_beta 90
_cell_angle_gamma 90
_cell_formula_units_Z 4
_cell_length_a 6.5339(3)
_cell_length_b 7.1569(3)
_cell_length_c 37.6943(15)
_cell_measurement_reflns_used 9009
_cell_measurement_temperature 100(2)
_cell_measurement_theta_max 30.42
_cell_measurement_theta_min 2.90
_cell_volume 1762.68(13)
_computing_cell_refinement 'Bruker Apex4 V.2022.1-1/SAINT V8.40B'
_computing_data_collection 'Bruker Apex4 V.2022.1-1'
_computing_data_reduction 'Bruker Apex4 V.2022.1-1/SAINT V8.40B'
_computing_molecular_graphics 'Olex2 (Dolomanov et al., 2009)'
_computing_publication_material 'Olex2 (Dolomanov et al., 2009)'
_computing_structure_refinement 'ShelXL (Sheldrick, 2015)'
_computing_structure_solution 'ShelXS (Sheldrick, 2008)'
_diffrn_ambient_temperature 100.0
_diffrn_measured_fraction_theta_full 0.999
_diffrn_measured_fraction_theta_max 0.998
_diffrn_measurement_device_type 'Bruker Photon II CMOS area detector'
_diffrn_measurement_method 'shutterless omega and phi scans'
_diffrn_radiation_type MoK\a
_diffrn_radiation_wavelength 0.71073
_diffrn_reflns_av_R_equivalents 0.0406
_diffrn_reflns_av_unetI/netI 0.0259
_diffrn_reflns_Laue_measured_fraction_full 0.999
_diffrn_reflns_Laue_measured_fraction_max 0.998
_diffrn_reflns_limit_h_max 9
_diffrn_reflns_limit_h_min -9
_diffrn_reflns_limit_k_max 10
_diffrn_reflns_limit_k_min -10
_diffrn_reflns_limit_l_max 53
_diffrn_reflns_limit_l_min -53
_diffrn_reflns_number 54595
_diffrn_reflns_point_group_measured_fraction_full 0.999
_diffrn_reflns_point_group_measured_fraction_max 0.996
_diffrn_reflns_theta_full 25.242
_diffrn_reflns_theta_max 30.551
_diffrn_reflns_theta_min 2.161
_diffrn_source 'Incoatec IMuS microfocus Mo tube'
_exptl_absorpt_coefficient_mu 0.088
_exptl_absorpt_correction_T_max 0.7461
_exptl_absorpt_correction_T_min 0.7113
_exptl_absorpt_correction_type multi-scan
_exptl_absorpt_process_details 'Bruker AXScale'
_exptl_crystal_colour colourless
_exptl_crystal_density_diffrn 1.305
_exptl_crystal_description pyramid
_exptl_crystal_F_000 728
_exptl_crystal_size_max 0.38
_exptl_crystal_size_mid 0.1
_exptl_crystal_size_min 0.1
_refine_diff_density_max 0.280
_refine_diff_density_min -0.256
_refine_diff_density_rms 0.058
_refine_ls_abs_structure_details
; 
 Flack x determined using 2050 quotients [(I+)-(I-)]/[(I+)+(I-)] 
 (Parsons, Flack and Wagner, Acta Cryst. B69 (2013) 249-259). 
;
_refine_ls_abs_structure_Flack 0.2(2)
_refine_ls_extinction_method none
_refine_ls_goodness_of_fit_ref 1.083
_refine_ls_hydrogen_treatment refxyz
_refine_ls_matrix_type full
_refine_ls_number_parameters 292
_refine_ls_number_reflns 5379
_refine_ls_number_restraints 1
_refine_ls_restrained_S_all 1.083
_refine_ls_R_factor_all 0.0547
_refine_ls_R_factor_gt 0.0428
_refine_ls_shift/su_max 0.000
_refine_ls_shift/su_mean 0.000
_refine_ls_structure_factor_coef Fsqd
_refine_ls_weighting_details 'w=1/[\s^2^(Fo^2^)+(0.0552P)^2^+0.6331P] where P=(Fo^2^+2Fc^2^)/3'
_refine_ls_weighting_scheme calc
_refine_ls_wR_factor_gt 0.1051
_refine_ls_wR_factor_ref 0.1168
_reflns_Friedel_coverage 0.970
_reflns_Friedel_fraction_full 0.999
_reflns_Friedel_fraction_max 0.995
_reflns_number_gt 4672
_reflns_number_total 5379
_reflns_threshold_expression 'I > 2\s(I)'
_cod_data_source_file d3ce00021d2.cif
_cod_data_source_block IIa
_cod_depositor_comments 'Adding full bibliography for 7246504--7246507.cif.'
_cod_database_code 7246504
_shelx_shelxl_version_number 2017/1
_shelx_space_group_comment
; 
The symmetry employed for this shelxl refinement is uniquely defined 
by the following loop, which should always be used as a source of 
symmetry information in preference to the above space-group names. 
They are only intended as comments. 
;
_shelx_estimated_absorpt_t_max 0.991
_shelx_estimated_absorpt_t_min 0.967
_olex2_refinement_description
; 
1. Fixed Uiso 
 At 1.2 times of: 
  All C(H) groups 
 At 1.5 times of: 
  All C(H,H,H) groups 
;
_olex2_submission_special_instructions 'No special instructions were received'

loop_
_space_group_symop_operation_xyz
'x, y, z'
'-x, -y, z+1/2'
'-x+1/2, y+1/2, z+1/2'
'x+1/2, -y+1/2, z'

loop_
_atom_site_label
_atom_site_type_symbol
_atom_site_fract_x
_atom_site_fract_y
_atom_site_fract_z
_atom_site_U_iso_or_equiv
_atom_site_adp_type
_atom_site_occupancy
_atom_site_site_symmetry_order
_atom_site_calc_flag
_atom_site_refinement_flags_posn
_atom_site_refinement_flags_adp
_atom_site_refinement_flags_occupancy
_atom_site_disorder_assembly
_atom_site_disorder_group
F1 F 0.9571(2) 0.5018(2) 0.35330(4) 0.0256(3) Uani 1 1 d . . . . .
O1 O 0.3552(2) 0.4974(2) -0.00113(4) 0.0176(3) Uani 1 1 d . . . . .
N1 N 0.7182(3) 0.4477(3) 0.19236(5) 0.0174(4) Uani 1 1 d . . . . .
N2 N 0.6255(3) 0.4462(3) 0.15906(5) 0.0176(4) Uani 1 1 d . . . . .
C1 C 0.6922(3) 0.4982(3) 0.25389(5) 0.0134(4) Uani 1 1 d . . . . .
C2 C 0.8804(3) 0.4091(3) 0.25993(6) 0.0161(4) Uani 1 1 d . . . . .
H2 H 0.945(4) 0.349(4) 0.2411(8) 0.019 Uiso 1 1 d R . . . .
C3 C 0.9696(3) 0.4083(3) 0.29347(6) 0.0181(4) Uani 1 1 d . . . . .
H3 H 1.102(4) 0.347(4) 0.2983(8) 0.022 Uiso 1 1 d R . . . .
C4 C 0.8693(4) 0.4997(3) 0.32073(6) 0.0179(4) Uani 1 1 d . . . . .
C5 C 0.6852(4) 0.5906(3) 0.31605(6) 0.0182(4) Uani 1 1 d . . . . .
H5 H 0.622(4) 0.658(4) 0.3359(8) 0.022 Uiso 1 1 d R . . . .
C6 C 0.5972(4) 0.5889(3) 0.28237(6) 0.0169(4) Uani 1 1 d . . . . .
H6 H 0.472(5) 0.660(4) 0.2781(7) 0.020 Uiso 1 1 d R . . . .
C7 C 0.5996(3) 0.4974(3) 0.21792(6) 0.0146(4) Uani 1 1 d . . . . .
C8 C 0.3817(4) 0.5569(4) 0.21311(6) 0.0246(5) Uani 1 1 d . . . . .
H8A H 0.382(5) 0.689(5) 0.2091(9) 0.037 Uiso 1 1 d R . . . .
H8B H 0.298(6) 0.525(5) 0.2334(10) 0.037 Uiso 1 1 d R . . . .
H8C H 0.326(6) 0.492(5) 0.1925(10) 0.037 Uiso 1 1 d R . . . .
C9 C 0.7417(3) 0.4980(3) 0.13309(6) 0.0138(4) Uani 1 1 d . . . . .
C10 C 0.9581(4) 0.5625(4) 0.13760(7) 0.0235(5) Uani 1 1 d . . . . .
H10A H 0.966(5) 0.695(5) 0.1401(9) 0.035 Uiso 1 1 d R . . . .
H10B H 1.038(6) 0.530(5) 0.1161(10) 0.035 Uiso 1 1 d R . . . .
H10C H 1.014(6) 0.514(5) 0.1580(10) 0.035 Uiso 1 1 d R . . . .
C11 C 0.6467(3) 0.4970(3) 0.09746(5) 0.0137(4) Uani 1 1 d . . . . .
C12 C 0.4567(3) 0.4096(3) 0.09186(5) 0.0147(4) Uani 1 1 d . . . . .
H12 H 0.387(5) 0.347(4) 0.1126(7) 0.018 Uiso 1 1 d R . . . .
C13 C 0.3661(3) 0.4078(3) 0.05870(6) 0.0157(4) Uani 1 1 d . . . . .
H13 H 0.234(5) 0.344(4) 0.0544(8) 0.019 Uiso 1 1 d R . . . .
C14 C 0.4630(3) 0.4957(3) 0.03026(5) 0.0144(4) Uani 1 1 d . . . . .
C15 C 0.6506(3) 0.5862(3) 0.03508(6) 0.0169(4) Uani 1 1 d . . . . .
H15 H 0.715(4) 0.650(4) 0.0151(8) 0.020 Uiso 1 1 d R . . . .
C16 C 0.7405(3) 0.5855(3) 0.06854(6) 0.0163(4) Uani 1 1 d . . . . .
H16 H 0.875(4) 0.648(4) 0.0724(8) 0.020 Uiso 1 1 d R . . . .
C17 C 0.4562(3) 0.5011(3) -0.03371(6) 0.0154(4) Uani 1 1 d . . . . .
C18 C 0.6328(4) 0.3997(3) -0.04005(6) 0.0183(4) Uani 1 1 d . . . . .
H18 H 0.698(4) 0.328(4) -0.0218(8) 0.022 Uiso 1 1 d R . . . .
C19 C 0.7149(4) 0.3992(3) -0.07433(6) 0.0208(4) Uani 1 1 d . . . . .
H19 H 0.829(5) 0.325(4) -0.0797(7) 0.025 Uiso 1 1 d R . . . .
C20 C 0.6188(4) 0.4980(3) -0.10135(6) 0.0197(4) Uani 1 1 d . . . . .
H20 H 0.671(5) 0.497(4) -0.1234(9) 0.024 Uiso 1 1 d R . . . .
C21 C 0.4414(4) 0.5977(3) -0.09442(6) 0.0193(4) Uani 1 1 d . . . . .
H21 H 0.377(5) 0.666(4) -0.1131(8) 0.023 Uiso 1 1 d R . . . .
C22 C 0.3585(3) 0.6007(3) -0.06035(6) 0.0169(4) Uani 1 1 d . . . . .
H22 H 0.234(4) 0.666(4) -0.0546(7) 0.020 Uiso 1 1 d R . . . .

loop_
_atom_site_aniso_label
_atom_site_aniso_U_11
_atom_site_aniso_U_22
_atom_site_aniso_U_33
_atom_site_aniso_U_23
_atom_site_aniso_U_13
_atom_site_aniso_U_12
F1 0.0269(7) 0.0355(8) 0.0143(6) 0.0014(5) -0.0060(6) -0.0003(6)
O1 0.0165(7) 0.0257(7) 0.0107(6) 0.0003(5) -0.0002(6) 0.0002(6)
N1 0.0177(9) 0.0217(8) 0.0127(8) 0.0004(7) -0.0018(7) -0.0003(7)
N2 0.0180(9) 0.0221(8) 0.0126(8) 0.0001(7) -0.0016(7) -0.0006(7)
C1 0.0140(9) 0.0140(9) 0.0123(9) 0.0014(7) -0.0006(7) -0.0003(7)
C2 0.0171(10) 0.0158(9) 0.0153(9) -0.0008(7) 0.0007(8) 0.0015(7)
C3 0.0171(10) 0.0194(10) 0.0179(10) 0.0020(8) -0.0021(8) 0.0005(8)
C4 0.0191(11) 0.0187(10) 0.0160(10) 0.0026(7) -0.0038(8) -0.0036(8)
C5 0.0202(11) 0.0198(10) 0.0145(10) -0.0007(8) 0.0008(8) -0.0005(8)
C6 0.0176(10) 0.0182(10) 0.0149(9) 0.0004(7) 0.0004(8) 0.0017(8)
C7 0.0148(10) 0.0143(9) 0.0146(9) 0.0014(7) -0.0005(7) -0.0009(7)
C8 0.0198(11) 0.0379(14) 0.0163(10) 0.0008(9) 0.0001(9) 0.0089(10)
C9 0.0147(9) 0.0127(8) 0.0140(9) -0.0019(7) -0.0003(7) 0.0007(7)
C10 0.0178(10) 0.0364(13) 0.0163(10) 0.0003(9) -0.0002(9) -0.0082(9)
C11 0.0150(9) 0.0132(9) 0.0129(9) -0.0010(7) 0.0004(7) 0.0001(7)
C12 0.0154(9) 0.0152(9) 0.0136(10) 0.0006(7) 0.0012(7) -0.0014(7)
C13 0.0155(9) 0.0164(10) 0.0152(9) 0.0000(7) -0.0002(8) -0.0011(8)
C14 0.0175(9) 0.0142(9) 0.0114(9) -0.0010(7) -0.0015(7) 0.0010(7)
C15 0.0194(10) 0.0180(10) 0.0132(10) 0.0009(8) 0.0024(8) -0.0030(8)
C16 0.0175(10) 0.0161(9) 0.0152(9) -0.0003(8) 0.0005(8) -0.0032(8)
C17 0.0185(10) 0.0163(9) 0.0116(9) -0.0009(7) 0.0002(8) -0.0011(7)
C18 0.0212(11) 0.0182(9) 0.0156(10) 0.0011(8) -0.0023(8) 0.0037(8)
C19 0.0192(11) 0.0223(10) 0.0211(11) -0.0028(8) 0.0026(9) 0.0020(8)
C20 0.0217(10) 0.0233(11) 0.0141(10) -0.0018(8) 0.0019(9) -0.0023(8)
C21 0.0223(11) 0.0205(10) 0.0150(10) 0.0021(8) -0.0031(8) 0.0004(8)
C22 0.0173(10) 0.0178(9) 0.0158(9) -0.0007(8) -0.0009(8) 0.0015(8)

loop_
_atom_type_symbol
_atom_type_description
_atom_type_scat_dispersion_real
_atom_type_scat_dispersion_imag
_atom_type_scat_source
C C 0.0033 0.0016 'International Tables Vol C Tables 4.2.6.8 and 6.1.1.4'
H H 0.0000 0.0000 'International Tables Vol C Tables 4.2.6.8 and 6.1.1.4'
N N 0.0061 0.0033 'International Tables Vol C Tables 4.2.6.8 and 6.1.1.4'
O O 0.0106 0.0060 'International Tables Vol C Tables 4.2.6.8 and 6.1.1.4'
F F 0.0171 0.0103 'International Tables Vol C Tables 4.2.6.8 and 6.1.1.4'

loop_
_geom_angle_atom_site_label_1
_geom_angle_atom_site_label_2
_geom_angle_atom_site_label_3
_geom_angle
_geom_angle_site_symmetry_1
_geom_angle_site_symmetry_3
_geom_angle_publ_flag
C14 O1 C17 121.02(16) . . ?
C7 N1 N2 114.53(18) . . ?
C9 N2 N1 115.12(18) . . ?
C2 C1 C7 120.22(19) . . ?
C6 C1 C2 118.32(19) . . ?
C6 C1 C7 121.45(19) . . ?
C3 C2 C1 121.07(19) . . ?
C4 C3 C2 118.3(2) . . ?
F1 C4 C3 118.5(2) . . ?
F1 C4 C5 118.7(2) . . ?
C5 C4 C3 122.8(2) . . ?
C4 C5 C6 118.2(2) . . ?
C5 C6 C1 121.3(2) . . ?
N1 C7 C1 116.08(19) . . ?
N1 C7 C8 124.1(2) . . ?
C1 C7 C8 119.80(19) . . ?
N2 C9 C10 123.9(2) . . ?
N2 C9 C11 116.05(19) . . ?
C11 C9 C10 120.06(19) . . ?
C12 C11 C9 120.59(19) . . ?
C16 C11 C9 121.34(19) . . ?
C16 C11 C12 118.1(2) . . ?
C13 C12 C11 121.16(19) . . ?
C12 C13 C14 119.76(19) . . ?
O1 C14 C13 115.63(19) . . ?
O1 C14 C15 123.77(19) . . ?
C13 C14 C15 120.5(2) . . ?
C16 C15 C14 119.09(19) . . ?
C15 C16 C11 121.5(2) . . ?
C18 C17 O1 122.44(19) . . ?
C18 C17 C22 121.9(2) . . ?
C22 C17 O1 115.47(19) . . ?
C17 C18 C19 118.7(2) . . ?
C20 C19 C18 120.1(2) . . ?
C21 C20 C19 120.1(2) . . ?
C20 C21 C22 120.4(2) . . ?
C17 C22 C21 118.7(2) . . ?

loop_
_geom_bond_atom_site_label_1
_geom_bond_atom_site_label_2
_geom_bond_distance
_geom_bond_site_symmetry_2
_geom_bond_publ_flag
F1 C4 1.355(2) . ?
O1 C14 1.377(3) . ?
O1 C17 1.394(3) . ?
N1 N2 1.394(2) . ?
N1 C7 1.286(3) . ?
N2 C9 1.293(3) . ?
C1 C2 1.404(3) . ?
C1 C6 1.400(3) . ?
C1 C7 1.485(3) . ?
C2 C3 1.392(3) . ?
C3 C4 1.383(3) . ?
C4 C5 1.379(3) . ?
C5 C6 1.394(3) . ?
C7 C8 1.497(3) . ?
C9 C10 1.496(3) . ?
C9 C11 1.480(3) . ?
C11 C12 1.406(3) . ?
C11 C16 1.402(3) . ?
C12 C13 1.383(3) . ?
C13 C14 1.395(3) . ?
C14 C15 1.398(3) . ?
C15 C16 1.391(3) . ?
C17 C18 1.384(3) . ?
C17 C22 1.387(3) . ?
C18 C19 1.399(3) . ?
C19 C20 1.390(3) . ?
C20 C21 1.386(3) . ?
C21 C22 1.394(3) . ?
